data_4022850
loop_
_publ_author_name
'Carla Cruz'
'Rita Delgado'
'Michael G. B. Drew'
'V\'itor F\'elix'

_publ_section_title
;
 Evaluation of the Binding Ability of a Novel Dioxatetraazamacrocyclic
 Receptor that Contains Two Phenanthroline Units: Selective Uptake
 of Carboxylate Anions
;
_journal_name_full 'Journal of Organic Chemistry'
_journal_page_first 4023
_journal_page_last 4034
_journal_paper_doi 10.1021/jo062653p
_journal_volume 72
_journal_year 2007
_chemical_formula_sum 'C36 H50.5 Cl5 N8 O8'
_chemical_formula_weight 900.59
_chemical_name_systematic
; 
 ? 
;
_space_group_IT_number 2
_symmetry_cell_setting triclinic
_symmetry_space_group_name_Hall '-P 1'
_symmetry_space_group_name_H-M 'P -1'
_atom_sites_solution_hydrogens geom
_atom_sites_solution_primary direct
_atom_sites_solution_secondary difmap
_audit_creation_method SHELXL-97
_cell_angle_alpha 110.49(1)
_cell_angle_beta 109.04(1)
_cell_angle_gamma 98.58(1)
_cell_formula_units_Z 2
_cell_length_a 12.690(17)
_cell_length_b 13.607(17)
_cell_length_c 15.420(19)
_cell_measurement_temperature 293(2)
_cell_volume 2251(1)
_computing_cell_refinement XDS
_computing_data_collection 'XDS (Kabsch, 1991)'
_computing_data_reduction XDS
_computing_molecular_graphics PLATON(Spek,1994)
_computing_structure_refinement 'SHELXL-93 (Sheldrick, 1993)'
_computing_structure_solution 'SHELXS-86 (Sheldrick, 1990)'
_diffrn_ambient_temperature 293(2)
_diffrn_measured_fraction_theta_full 0.792
_diffrn_measured_fraction_theta_max 0.792
_diffrn_measurement_device 'Marresearch Image Plate'
_diffrn_measurement_method '95 frames at 2^o^ intervals, counting time 2 min.'
_diffrn_radiation_monochromator graphite
_diffrn_radiation_source 'fine-focus sealed tube'
_diffrn_radiation_type MoK\a
_diffrn_radiation_wavelength 0.71073
_diffrn_reflns_av_R_equivalents 0.0496
_diffrn_reflns_av_sigmaI/netI 0.0932
_diffrn_reflns_limit_h_max 13
_diffrn_reflns_limit_h_min -15
_diffrn_reflns_limit_k_max 16
_diffrn_reflns_limit_k_min -15
_diffrn_reflns_limit_l_max 18
_diffrn_reflns_limit_l_min -18
_diffrn_reflns_number 10759
_diffrn_reflns_theta_full 25.77
_diffrn_reflns_theta_max 25.77
_diffrn_reflns_theta_min 1.73
_exptl_absorpt_coefficient_mu 0.378
_exptl_absorpt_correction_type none
_exptl_crystal_colour white
_exptl_crystal_density_diffrn 1.329
_exptl_crystal_density_method 'not measured'
_exptl_crystal_description needle
_exptl_crystal_F_000 943
_exptl_crystal_size_max 0.30
_exptl_crystal_size_mid 0.05
_exptl_crystal_size_min 0.05
_refine_diff_density_max 0.496
_refine_diff_density_min -0.371
_refine_diff_density_rms 0.090
_refine_ls_extinction_method none
_refine_ls_goodness_of_fit_ref 1.166
_refine_ls_hydrogen_treatment mixed
_refine_ls_matrix_type full
_refine_ls_number_parameters 527
_refine_ls_number_reflns 6839
_refine_ls_number_restraints 0
_refine_ls_restrained_S_all 1.166
_refine_ls_R_factor_all 0.1481
_refine_ls_R_factor_gt 0.1133
_refine_ls_shift/su_max 0.001
_refine_ls_shift/su_mean 0.000
_refine_ls_structure_factor_coef Fsqd
_refine_ls_weighting_details
;

  w=1/[\s^2^(Fo^2^)+(0.0708P)^2^+7.2130P] where P=(Fo^2^+2Fc^2^)/3 

;
_refine_ls_weighting_scheme calc
_refine_ls_wR_factor_gt 0.2289
_refine_ls_wR_factor_ref 0.2433
_reflns_number_gt 4737
_reflns_number_total 6839
_reflns_threshold_expression >2sigma(I)
_cod_data_source_file jo062653psi20061227_025719_1.cif
_cod_data_source_block compound_1
_cod_original_formula_sum 'C36 H50.50 Cl5 N8 O8'
_cod_database_code 4022850

loop_
_symmetry_equiv_pos_as_xyz
'x, y, z'
'-x, -y, -z'

loop_
_atom_site_label
_atom_site_type_symbol
_atom_site_fract_x
_atom_site_fract_y
_atom_site_fract_z
_atom_site_U_iso_or_equiv
_atom_site_adp_type
_atom_site_occupancy
_atom_site_calc_flag
_atom_site_refinement_flags
O1 O 2.9357(4) 2.7293(4) 2.2907(4) 0.0461(13) Uani 1 d .
C2 C 2.9186(8) 2.6130(6) 2.2560(6) 0.054(2) Uani 1 d .
H2A H 2.9678 2.5907 2.2208 0.064 Uiso 1 calc R
H2B H 2.8378 2.5727 2.2099 0.064 Uiso 1 calc R
C3 C 2.9509(7) 2.5903(7) 2.3494(6) 0.058(2) Uani 1 d .
H3A H 2.9430 2.5127 2.3295 0.070 Uiso 1 calc R
H3B H 3.0318 2.6312 2.3948 0.070 Uiso 1 calc R
N4 N 2.8741(5) 2.6227(5) 2.4035(4) 0.0423(15) Uani 1 d .
H4A H 2.8814 2.6946 2.4214 0.051 Uiso 1 calc R
H4B H 2.7992 2.5847 2.3609 0.051 Uiso 1 calc R
C5 C 2.9034(6) 2.6016(7) 2.4962(6) 0.053(2) Uani 1 d .
H5A H 2.9852 2.6396 2.5405 0.064 Uiso 1 calc R
H5B H 2.8918 2.5236 2.4764 0.064 Uiso 1 calc R
C6 C 2.8300(7) 2.6393(6) 2.5538(6) 0.046(2) Uani 1 d .
N7 N 2.7173(5) 2.6146(5) 2.4967(4) 0.0384(14) Uani 1 d .
C8 C 2.6449(6) 2.6433(6) 2.5452(5) 0.0358(17) Uani 1 d .
C9 C 2.5210(6) 2.6160(5) 2.4815(5) 0.0333(16) Uani 1 d .
N10 N 2.4833(5) 2.5644(4) 2.3801(4) 0.0327(13) Uani 1 d .
C11 C 2.3688(6) 2.5392(6) 2.3230(5) 0.0401(18) Uani 1 d .
C12 C 2.3312(6) 2.4739(6) 2.2097(6) 0.0454(19) Uani 1 d .
H12A H 2.3699 2.4171 2.1995 0.054 Uiso 1 calc R
H12B H 2.2478 2.4377 2.1790 0.054 Uiso 1 calc R
N13 N 2.3570(5) 2.5401(5) 2.1559(4) 0.0417(15) Uani 1 d .
H13A H 2.4317 2.5830 2.1899 0.050 Uiso 1 calc R
H13B H 2.3106 2.5841 2.1539 0.050 Uiso 1 calc R
C14 C 2.3371(8) 2.4665(7) 2.0501(6) 0.062(2) Uani 1 d .
H14A H 2.3824 2.4153 2.0527 0.074 Uiso 1 calc R
H14B H 2.2553 2.4240 2.0127 0.074 Uiso 1 calc R
C15 C 2.3696(8) 2.5276(7) 1.9946(6) 0.059(2) Uani 1 d .
H15A H 2.4501 2.5736 2.0328 0.071 Uiso 1 calc R
H15B H 2.3619 2.4763 1.9289 0.071 Uiso 1 calc R
O16 O 2.2937(5) 2.5942(5) 1.9816(4) 0.0513(14) Uani 1 d .
C17 C 2.3249(9) 2.6650(8) 1.9388(6) 0.065(3) Uani 1 d .
H17A H 2.3047 2.6231 1.8672 0.078 Uiso 1 calc R
H17B H 2.4082 2.7018 1.9725 0.078 Uiso 1 calc R
C18 C 2.2578(8) 2.7485(7) 1.9534(6) 0.059(2) Uani 1 d .
H18A H 2.2752 2.7975 1.9236 0.071 Uiso 1 calc R
H18B H 2.1746 2.7112 1.9199 0.071 Uiso 1 calc R
N19 N 2.2920(5) 2.8131(5) 2.0642(4) 0.0440(15) Uani 1 d .
H19A H 2.2782 2.7664 2.0913 0.053 Uiso 1 calc R
H19B H 2.3692 2.8477 2.0942 0.053 Uiso 1 calc R
C20 C 2.2289(7) 2.8960(7) 2.0872(6) 0.054(2) Uani 1 d .
H20A H 2.1463 2.8593 2.0621 0.065 Uiso 1 calc R
H20B H 2.2377 2.9435 2.0540 0.065 Uiso 1 calc R
C21 C 2.2783(6) 2.9635(6) 2.2004(5) 0.0412(18) Uani 1 d .
N22 N 2.3916(5) 2.9837(5) 2.2489(4) 0.0373(14) Uani 1 d .
C23 C 2.4404(6) 3.0425(6) 2.3511(5) 0.0343(16) Uani 1 d .
C24 C 2.5656(6) 3.0671(5) 2.4035(5) 0.0313(16) Uani 1 d .
N25 N 2.6273(5) 3.0301(5) 2.3475(5) 0.0333(14) Uani 1 d .
H25 H 2.590(7) 3.005(7) 2.277(7) 0.07(3) Uiso 1 d .
C26 C 2.7444(6) 3.0496(5) 2.3884(5) 0.0320(16) Uani 1 d .
C27 C 2.8031(6) 3.0121(6) 2.3173(5) 0.0365(17) Uani 1 d .
H27A H 2.7540 3.0052 2.2511 0.044 Uiso 1 calc R
H27B H 2.8764 3.0676 2.3421 0.044 Uiso 1 calc R
N28 N 2.8263(5) 2.9047(4) 2.3065(4) 0.0350(14) Uani 1 d .
H28A H 2.7580 2.8507 2.2733 0.042 Uiso 1 calc R
H28B H 2.8613 2.9070 2.3685 0.042 Uiso 1 calc R
C29 C 2.9024(7) 2.8788(6) 2.2500(5) 0.0446(19) Uani 1 d .
H29A H 2.9828 2.9219 2.2949 0.053 Uiso 1 calc R
H29B H 2.8790 2.8992 2.1939 0.053 Uiso 1 calc R
C30 C 2.8941(7) 2.7585(6) 2.2100(5) 0.048(2) Uani 1 d .
H30A H 2.8135 2.7149 2.1665 0.058 Uiso 1 calc R
H30B H 2.9399 2.7434 2.1700 0.058 Uiso 1 calc R
C31 C 2.2873(7) 2.5660(6) 2.3641(6) 0.048(2) Uani 1 d .
H31 H 2.2094 2.5498 2.3216 0.058 Uiso 1 calc R
C32 C 2.3242(7) 2.6164(6) 2.4677(6) 0.044(2) Uani 1 d .
H32 H 2.2711 2.6318 2.4963 0.053 Uiso 1 calc R
C33 C 2.4452(6) 2.6448(6) 2.5306(5) 0.0368(17) Uani 1 d .
C34 C 2.4924(7) 2.6986(6) 2.6397(6) 0.045(2) Uani 1 d .
H34 H 2.4420 2.7150 2.6712 0.054 Uiso 1 calc R
C35 C 2.6068(8) 2.7258(6) 2.6975(6) 0.049(2) Uani 1 d .
H35 H 2.6348 2.7637 2.7676 0.059 Uiso 1 calc R
C36 C 2.6859(7) 2.6965(6) 2.6515(5) 0.0408(18) Uani 1 d .
C37 C 2.8071(7) 2.7219(7) 2.7097(6) 0.051(2) Uani 1 d .
H37 H 2.8380 2.7571 2.7801 0.061 Uiso 1 calc R
C38 C 2.8789(7) 2.6933(7) 2.6597(6) 0.055(2) Uani 1 d .
H38 H 2.9587 2.7100 2.6963 0.066 Uiso 1 calc R
C39 C 2.2068(7) 3.0012(7) 2.2509(7) 0.052(2) Uani 1 d .
H39 H 2.1273 2.9865 2.2143 0.062 Uiso 1 calc R
C40 C 2.2560(7) 3.0595(7) 2.3541(6) 0.049(2) Uani 1 d .
H40 H 2.2097 3.0838 2.3879 0.059 Uiso 1 calc R
C41 C 2.3771(6) 3.0830(5) 2.4095(5) 0.0349(17) Uani 1 d .
C42 C 2.4376(7) 3.1404(6) 2.5185(6) 0.0404(18) Uani 1 d .
H42 H 2.3958 3.1650 2.5569 0.049 Uiso 1 calc R
C43 C 2.5554(7) 3.1593(6) 2.5664(5) 0.0391(18) Uani 1 d .
H43 H 2.5919 3.1962 2.6367 0.047 Uiso 1 calc R
C44 C 2.6235(6) 3.1231(5) 2.5100(5) 0.0325(16) Uani 1 d .
C45 C 2.7449(7) 3.1434(6) 2.5542(5) 0.046(2) Uani 1 d .
H45 H 2.7859 3.1817 2.6241 0.055 Uiso 1 calc R
C46 C 2.8031(7) 3.1069(6) 2.4942(5) 0.0446(19) Uani 1 d .
H46 H 2.8834 3.1204 2.5244 0.054 Uiso 1 calc R
Cl1 Cl 2.91071(16) 2.87570(16) 2.50780(13) 0.0425(5) Uani 1 d .
Cl2 Cl 2.17950(18) 2.6803(2) 2.16815(16) 0.0594(6) Uani 1 d .
Cl3 Cl 2.5819(2) 2.7394(2) 2.23094(18) 0.0762(8) Uani 1 d .
Cl4 Cl 2.7936(2) 2.2887(2) 2.31698(19) 0.0830(8) Uani 1 d .
Cl5 Cl 2.6716(2) 2.8261(2) 1.9961(2) 0.0867(9) Uani 1 d .
O100 O 2.6352(6) 2.5184(9) 2.2676(5) 0.149(5) Uani 1 d .
O200 O 2.5570(6) 2.1338(6) 2.1343(5) 0.090(2) Uani 1 d .
O300 O 2.5353(5) 2.9315(5) 2.1261(4) 0.0561(15) Uani 1 d .
O400 O 2.0883(7) 2.1937(8) 2.0124(7) 0.127(3) Uani 1 d .
O500 O 2.0326(8) 2.3927(9) 2.0508(9) 0.192(6) Uani 1 d .
O600 O 2.8469(12) 3.0831(11) 2.1430(9) 0.076(4) Uani 0.50 d P
O700 O 1.9973(16) 2.0240(16) 2.0556(14) 0.132(7) Uani 0.50 d P

loop_
_atom_site_aniso_label
_atom_site_aniso_U_11
_atom_site_aniso_U_22
_atom_site_aniso_U_33
_atom_site_aniso_U_23
_atom_site_aniso_U_13
_atom_site_aniso_U_12
O1 0.047(3) 0.053(4) 0.031(3) 0.011(2) 0.017(2) 0.013(3)
C2 0.064(6) 0.037(5) 0.055(5) 0.008(4) 0.029(4) 0.015(4)
C3 0.051(5) 0.066(6) 0.059(5) 0.016(4) 0.033(4) 0.023(4)
N4 0.029(3) 0.040(4) 0.050(4) 0.015(3) 0.012(3) 0.009(3)
C5 0.028(4) 0.070(6) 0.063(5) 0.031(5) 0.014(4) 0.020(4)
C6 0.038(4) 0.046(5) 0.053(5) 0.026(4) 0.011(4) 0.014(4)
N7 0.046(4) 0.035(4) 0.037(3) 0.017(3) 0.020(3) 0.010(3)
C8 0.050(5) 0.027(4) 0.040(4) 0.020(3) 0.021(4) 0.014(3)
C9 0.033(4) 0.027(4) 0.035(4) 0.011(3) 0.012(3) 0.008(3)
N10 0.038(3) 0.026(3) 0.038(3) 0.016(3) 0.019(3) 0.010(3)
C11 0.041(4) 0.039(5) 0.043(4) 0.022(4) 0.016(4) 0.012(3)
C12 0.034(4) 0.040(5) 0.054(5) 0.024(4) 0.006(4) 0.005(3)
N13 0.043(4) 0.036(4) 0.034(3) 0.007(3) 0.011(3) 0.007(3)
C14 0.077(6) 0.052(6) 0.033(5) 0.000(4) 0.016(4) 0.015(5)
C15 0.057(5) 0.066(6) 0.044(5) 0.010(4) 0.023(4) 0.017(5)
O16 0.053(3) 0.060(4) 0.034(3) 0.011(3) 0.022(3) 0.010(3)
C17 0.082(7) 0.076(7) 0.034(5) 0.009(4) 0.035(5) 0.023(5)
C18 0.072(6) 0.058(6) 0.034(4) 0.014(4) 0.016(4) 0.006(5)
N19 0.043(4) 0.044(4) 0.038(4) 0.013(3) 0.016(3) 0.008(3)
C20 0.034(4) 0.070(6) 0.052(5) 0.022(4) 0.013(4) 0.016(4)
C21 0.041(4) 0.050(5) 0.041(4) 0.024(4) 0.018(4) 0.022(4)
N22 0.036(3) 0.051(4) 0.034(3) 0.021(3) 0.017(3) 0.024(3)
C23 0.032(4) 0.037(4) 0.043(4) 0.022(3) 0.017(3) 0.020(3)
C24 0.042(4) 0.032(4) 0.034(4) 0.017(3) 0.026(3) 0.017(3)
N25 0.036(3) 0.032(3) 0.031(3) 0.014(3) 0.011(3) 0.015(3)
C26 0.028(4) 0.032(4) 0.036(4) 0.015(3) 0.009(3) 0.015(3)
C27 0.023(4) 0.052(5) 0.036(4) 0.023(3) 0.011(3) 0.005(3)
N28 0.035(3) 0.033(3) 0.038(3) 0.015(3) 0.015(3) 0.014(3)
C29 0.050(5) 0.054(5) 0.037(4) 0.019(4) 0.026(4) 0.016(4)
C30 0.053(5) 0.054(5) 0.030(4) 0.002(4) 0.024(4) 0.019(4)
C31 0.043(5) 0.047(5) 0.054(5) 0.022(4) 0.018(4) 0.013(4)
C32 0.052(5) 0.040(5) 0.074(6) 0.041(4) 0.037(4) 0.035(4)
C33 0.050(5) 0.029(4) 0.046(4) 0.023(3) 0.026(4) 0.020(3)
C34 0.069(6) 0.036(5) 0.048(5) 0.018(4) 0.045(5) 0.019(4)
C35 0.069(6) 0.044(5) 0.038(4) 0.018(4) 0.024(4) 0.018(4)
C36 0.063(5) 0.028(4) 0.034(4) 0.017(3) 0.018(4) 0.013(4)
C37 0.063(6) 0.047(5) 0.027(4) 0.015(3) 0.006(4) 0.005(4)
C38 0.048(5) 0.054(6) 0.044(5) 0.020(4) 0.003(4) 0.003(4)
C39 0.031(4) 0.071(6) 0.067(6) 0.037(5) 0.025(4) 0.022(4)
C40 0.047(5) 0.065(6) 0.063(6) 0.036(5) 0.038(4) 0.029(4)
C41 0.044(4) 0.021(4) 0.052(5) 0.021(3) 0.030(4) 0.011(3)
C42 0.064(5) 0.026(4) 0.048(5) 0.020(3) 0.036(4) 0.019(4)
C43 0.055(5) 0.030(4) 0.035(4) 0.016(3) 0.019(4) 0.015(3)
C44 0.051(4) 0.019(4) 0.029(4) 0.010(3) 0.019(3) 0.010(3)
C45 0.058(5) 0.043(5) 0.026(4) 0.011(3) 0.008(4) 0.012(4)
C46 0.037(4) 0.050(5) 0.033(4) 0.012(3) 0.007(3) 0.011(4)
Cl1 0.0430(11) 0.0493(12) 0.0392(10) 0.0156(8) 0.0229(9) 0.0187(9)
Cl2 0.0517(13) 0.0855(17) 0.0510(12) 0.0305(11) 0.0267(10) 0.0305(12)
Cl3 0.0672(15) 0.0684(17) 0.0585(14) 0.0118(11) 0.0204(12) -0.0229(12)
Cl4 0.0453(13) 0.111(2) 0.0676(16) 0.0264(14) 0.0116(12) 0.0095(13)
Cl5 0.0705(17) 0.104(2) 0.0818(18) 0.0268(15) 0.0336(14) 0.0429(15)
O100 0.052(4) 0.255(11) 0.045(4) -0.021(5) 0.018(3) 0.005(6)
O200 0.087(5) 0.070(5) 0.088(5) 0.030(4) 0.015(4) 0.017(4)
O300 0.044(3) 0.074(4) 0.045(3) 0.020(3) 0.018(3) 0.014(3)
O400 0.095(6) 0.165(9) 0.154(8) 0.086(7) 0.063(6) 0.055(6)
O500 0.078(7) 0.160(10) 0.198(11) 0.001(8) -0.020(7) 0.021(6)
O600 0.101(10) 0.079(10) 0.066(8) 0.043(7) 0.040(8) 0.029(8)
O700 0.098(13) 0.141(18) 0.149(17) 0.066(15) 0.029(14) 0.052(12)

loop_
_atom_type_symbol
_atom_type_description
_atom_type_scat_dispersion_real
_atom_type_scat_dispersion_imag
_atom_type_scat_source
C C 0.0033 0.0016 'International Tables Vol C Tables 4.2.6.8 and 6.1.1.4'
H H 0.0000 0.0000 'International Tables Vol C Tables 4.2.6.8 and 6.1.1.4'
N N 0.0061 0.0033 'International Tables Vol C Tables 4.2.6.8 and 6.1.1.4'
O O 0.0106 0.0060 'International Tables Vol C Tables 4.2.6.8 and 6.1.1.4'
Cl Cl 0.1484 0.1585 'International Tables Vol C Tables 4.2.6.8 and 6.1.1.4'

loop_
_geom_angle_atom_site_label_1
_geom_angle_atom_site_label_2
_geom_angle_atom_site_label_3
_geom_angle
C30 O1 C2 112.0(6)
O1 C2 C3 106.8(6)
O1 C2 H2A 110.4
C3 C2 H2A 110.4
O1 C2 H2B 110.4
C3 C2 H2B 110.4
H2A C2 H2B 108.6
N4 C3 C2 110.8(7)
N4 C3 H3A 109.5
C2 C3 H3A 109.5
N4 C3 H3B 109.5
C2 C3 H3B 109.5
H3A C3 H3B 108.1
C5 N4 C3 112.5(6)
C5 N4 H4A 109.1
C3 N4 H4A 109.1
C5 N4 H4B 109.1
C3 N4 H4B 109.1
H4A N4 H4B 107.8
N4 C5 C6 112.6(6)
N4 C5 H5A 109.1
C6 C5 H5A 109.1
N4 C5 H5B 109.1
C6 C5 H5B 109.1
H5A C5 H5B 107.8
N7 C6 C38 123.5(8)
N7 C6 C5 115.1(7)
C38 C6 C5 121.3(7)
C6 N7 C8 117.8(6)
N7 C8 C36 122.7(7)
N7 C8 C9 117.2(6)
C36 C8 C9 120.0(7)
N10 C9 C33 122.9(6)
N10 C9 C8 119.2(6)
C33 C9 C8 117.9(6)
C9 N10 C11 118.2(6)
N10 C11 C31 123.3(7)
N10 C11 C12 115.2(6)
C31 C11 C12 121.5(7)
N13 C12 C11 114.8(6)
N13 C12 H12A 108.6
C11 C12 H12A 108.6
N13 C12 H12B 108.6
C11 C12 H12B 108.6
H12A C12 H12B 107.5
C12 N13 C14 110.5(6)
C12 N13 H13A 109.6
C14 N13 H13A 109.6
C12 N13 H13B 109.6
C14 N13 H13B 109.6
H13A N13 H13B 108.1
C15 C14 N13 113.1(7)
C15 C14 H14A 109.0
N13 C14 H14A 109.0
C15 C14 H14B 109.0
N13 C14 H14B 109.0
H14A C14 H14B 107.8
O16 C15 C14 108.5(7)
O16 C15 H15A 110.0
C14 C15 H15A 110.0
O16 C15 H15B 110.0
C14 C15 H15B 110.0
H15A C15 H15B 108.4
C17 O16 C15 113.2(6)
O16 C17 C18 107.2(7)
O16 C17 H17A 110.3
C18 C17 H17A 110.3
O16 C17 H17B 110.3
C18 C17 H17B 110.3
H17A C17 H17B 108.5
N19 C18 C17 109.2(7)
N19 C18 H18A 109.8
C17 C18 H18A 109.8
N19 C18 H18B 109.8
C17 C18 H18B 109.8
H18A C18 H18B 108.3
C20 N19 C18 113.7(6)
C20 N19 H19A 108.8
C18 N19 H19A 108.8
C20 N19 H19B 108.8
C18 N19 H19B 108.8
H19A N19 H19B 107.7
N19 C20 C21 109.1(6)
N19 C20 H20A 109.9
C21 C20 H20A 109.9
N19 C20 H20B 109.9
C21 C20 H20B 109.9
H20A C20 H20B 108.3
N22 C21 C39 122.6(7)
N22 C21 C20 115.5(6)
C39 C21 C20 121.9(7)
C21 N22 C23 118.0(6)
N22 C23 C41 124.2(6)
N22 C23 C24 117.6(6)
C41 C23 C24 118.1(6)
N25 C24 C44 119.7(6)
N25 C24 C23 118.4(6)
C44 C24 C23 121.8(6)
C26 N25 C24 123.2(6)
C26 N25 H25 118(5)
C24 N25 H25 117(5)
N25 C26 C46 117.4(6)
N25 C26 C27 117.9(6)
C46 C26 C27 124.6(6)
N28 C27 C26 113.2(5)
N28 C27 H27A 108.9
C26 C27 H27A 108.9
N28 C27 H27B 108.9
C26 C27 H27B 108.9
H27A C27 H27B 107.7
C27 N28 C29 112.0(5)
C27 N28 H28A 109.2
C29 N28 H28A 109.2
C27 N28 H28B 109.2
C29 N28 H28B 109.2
H28A N28 H28B 107.9
N28 C29 C30 111.6(6)
N28 C29 H29A 109.3
C30 C29 H29A 109.3
N28 C29 H29B 109.3
C30 C29 H29B 109.3
H29A C29 H29B 108.0
O1 C30 C29 110.1(6)
O1 C30 H30A 109.6
C29 C30 H30A 109.6
O1 C30 H30B 109.6
C29 C30 H30B 109.6
H30A C30 H30B 108.2
C32 C31 C11 119.1(7)
C32 C31 H31 120.4
C11 C31 H31 120.4
C31 C32 C33 119.1(7)
C31 C32 H32 120.5
C33 C32 H32 120.5
C32 C33 C9 117.4(7)
C32 C33 C34 123.2(7)
C9 C33 C34 119.4(7)
C35 C34 C33 122.3(7)
C35 C34 H34 118.9
C33 C34 H34 118.9
C34 C35 C36 120.2(7)
C34 C35 H35 119.9
C36 C35 H35 119.9
C8 C36 C37 117.7(7)
C8 C36 C35 120.2(7)
C37 C36 C35 122.1(7)
C38 C37 C36 118.9(7)
C38 C37 H37 120.6
C36 C37 H37 120.6
C37 C38 C6 119.4(8)
C37 C38 H38 120.3
C6 C38 H38 120.3
C40 C39 C21 119.2(7)
C40 C39 H39 120.4
C21 C39 H39 120.4
C39 C40 C41 120.3(7)
C39 C40 H40 119.8
C41 C40 H40 119.8
C40 C41 C23 115.6(7)
C40 C41 C42 125.1(7)
C23 C41 C42 119.2(7)
C43 C42 C41 121.4(7)
C43 C42 H42 119.3
C41 C42 H42 119.3
C42 C43 C44 121.2(7)
C42 C43 H43 119.4
C44 C43 H43 119.4
C45 C44 C24 117.9(6)
C45 C44 C43 124.0(6)
C24 C44 C43 118.1(7)
C46 C45 C44 120.0(7)
C46 C45 H45 120.0
C44 C45 H45 120.0
C45 C46 C26 121.6(7)
C45 C46 H46 119.2
C26 C46 H46 119.2

loop_
_geom_bond_atom_site_label_1
_geom_bond_atom_site_label_2
_geom_bond_distance
_geom_bond_site_symmetry_2
O1 C30 1.401(9) .
O1 C2 1.438(9) .
C2 C3 1.517(11) .
C2 H2A 0.9700 .
C2 H2B 0.9700 .
C3 N4 1.497(9) .
C3 H3A 0.9700 .
C3 H3B 0.9700 .
N4 C5 1.494(9) .
N4 H4A 0.9000 .
N4 H4B 0.9000 .
C5 C6 1.511(11) .
C5 H5A 0.9700 .
C5 H5B 0.9700 .
C6 N7 1.327(9) .
C6 C38 1.398(11) .
N7 C8 1.380(9) .
C8 C36 1.407(10) .
C8 C9 1.462(10) .
C9 N10 1.345(8) .
C9 C33 1.427(9) .
N10 C11 1.345(9) .
C11 C31 1.408(10) .
C11 C12 1.521(10) .
C12 N13 1.490(9) .
C12 H12A 0.9700 .
C12 H12B 0.9700 .
N13 C14 1.497(9) .
N13 H13A 0.9000 .
N13 H13B 0.9000 .
C14 C15 1.491(12) .
C14 H14A 0.9700 .
C14 H14B 0.9700 .
C15 O16 1.432(10) .
C15 H15A 0.9700 .
C15 H15B 0.9700 .
O16 C17 1.422(10) .
C17 C18 1.517(12) .
C17 H17A 0.9700 .
C17 H17B 0.9700 .
C18 N19 1.494(9) .
C18 H18A 0.9700 .
C18 H18B 0.9700 .
N19 C20 1.488(10) .
N19 H19A 0.9000 .
N19 H19B 0.9000 .
C20 C21 1.508(10) .
C20 H20A 0.9700 .
C20 H20B 0.9700 .
C21 N22 1.318(9) .
C21 C39 1.420(10) .
N22 C23 1.358(9) .
C23 C41 1.420(9) .
C23 C24 1.451(9) .
C24 N25 1.367(8) .
C24 C44 1.409(9) .
N25 C26 1.353(8) .
N25 H25 0.93(9) .
C26 C46 1.402(10) .
C26 C27 1.507(9) .
C27 N28 1.497(9) .
C27 H27A 0.9700 .
C27 H27B 0.9700 .
N28 C29 1.499(8) .
N28 H28A 0.9000 .
N28 H28B 0.9000 .
C29 C30 1.507(11) .
C29 H29A 0.9700 .
C29 H29B 0.9700 .
C30 H30A 0.9700 .
C30 H30B 0.9700 .
C31 C32 1.375(11) .
C31 H31 0.9300 .
C32 C33 1.427(11) .
C32 H32 0.9300 .
C33 C34 1.440(10) .
C34 C35 1.343(11) .
C34 H34 0.9300 .
C35 C36 1.434(11) .
C35 H35 0.9300 .
C36 C37 1.419(11) .
C37 C38 1.389(12) .
C37 H37 0.9300 .
C38 H38 0.9300 .
C39 C40 1.367(11) .
C39 H39 0.9300 .
C40 C41 1.413(10) .
C40 H40 0.9300 .
C41 C42 1.443(10) .
C42 C43 1.370(10) .
C42 H42 0.9300 .
C43 C44 1.436(10) .
C43 H43 0.9300 .
C44 C45 1.404(10) .
C45 C46 1.372(10) .
C45 H45 0.9300 .
C46 H46 0.9300 .
O700 O700 1.64(4) 2_999
